data_7209229
loop_
_publ_author_name
'Wang, Xiuli'
'Huang, Jingjing'
'Liu, Lianli'
'Liu, Guocheng'
'Lin, Hongyan'
'Zhang, Juwen'
'Chen, Naili'
'Qu, Yun'

_publ_section_title
;
 Assembly of Zn/Cd coordination polymers containing helixes or
 polycatenane structures tuned by the tri-pyridyl--bis-amide ligands with
 different spacer: syntheses, structures, photoluminescent and
 photocatalytic properties
;
_journal_issue 10
_journal_name_full CrystEngComm
_journal_page_first 1960
_journal_paper_doi 10.1039/c2ce26892b
_journal_volume 15
_journal_year 2013
_chemical_formula_sum 'C25 H19 N5 O7 Zn'
_chemical_formula_weight 566.84
_chemical_name_systematic
;
?
;
_space_group_IT_number 2
_symmetry_space_group_name_Hall '-P 1'
_symmetry_space_group_name_H-M 'P -1'
_atom_sites_solution_hydrogens geom
_atom_sites_solution_primary direct
_atom_sites_solution_secondary difmap
_audit_creation_method SHELXL-97
_cell_angle_alpha 104.7570(10)
_cell_angle_beta 99.5260(10)
_cell_angle_gamma 90.5160(10)
_cell_formula_units_Z 2
_cell_length_a 8.8798(6)
_cell_length_b 9.2592(6)
_cell_length_c 15.0913(10)
_cell_measurement_temperature 293(2)
_cell_measurement_theta_max 0.688
_cell_measurement_theta_min 0.637
_cell_volume 1181.63(14)
_computing_structure_refinement 'SHELXL-97 (Sheldrick, 1997)'
_computing_structure_solution 'SHELXS-97 (Sheldrick, 1990)'
_diffrn_ambient_temperature 293(2)
_diffrn_measured_fraction_theta_max 0.995
_diffrn_radiation_monochromator graphite
_diffrn_radiation_source 'fine-focus sealed tube'
_diffrn_radiation_type MoK\a
_diffrn_radiation_wavelength 0.71073
_diffrn_reflns_av_R_equivalents 0.0120
_diffrn_reflns_av_sigmaI/netI 0.0253
_diffrn_reflns_limit_h_max 10
_diffrn_reflns_limit_h_min -7
_diffrn_reflns_limit_k_max 9
_diffrn_reflns_limit_k_min -11
_diffrn_reflns_limit_l_max 17
_diffrn_reflns_limit_l_min -16
_diffrn_reflns_number 6299
_diffrn_reflns_theta_max 24.99
_diffrn_reflns_theta_min 2.28
_exptl_absorpt_coefficient_mu 1.098
_exptl_absorpt_correction_T_max 0.688
_exptl_absorpt_correction_T_min 0.637
_exptl_absorpt_correction_type multi-scan
_exptl_crystal_density_diffrn 1.593
_exptl_crystal_density_method 'not measured'
_exptl_crystal_F_000 580
_exptl_crystal_size_max 0.42
_exptl_crystal_size_mid 0.37
_exptl_crystal_size_min 0.34
_refine_ls_extinction_method none
_refine_ls_goodness_of_fit_ref 1.028
_refine_ls_hydrogen_treatment constr
_refine_ls_matrix_type full
_refine_ls_number_parameters 343
_refine_ls_number_reflns 4144
_refine_ls_number_restraints 0
_refine_ls_restrained_S_all 1.028
_refine_ls_R_factor_all 0.0407
_refine_ls_R_factor_gt 0.0333
_refine_ls_shift/su_max 0.006
_refine_ls_shift/su_mean 0.001
_refine_ls_structure_factor_coef Fsqd
_refine_ls_weighting_details 'calc w=1/[\s^2^(Fo^2^)+(0.0557P)^2^+0.5170P] where P=(Fo^2^+2Fc^2^)/3'
_refine_ls_weighting_scheme calc
_refine_ls_wR_factor_gt 0.0906
_refine_ls_wR_factor_ref 0.0937
_reflns_number_gt 3620
_reflns_number_total 4164
_reflns_threshold_expression >2sigma(I)
_cod_data_source_file c2ce26892b.txt
_cod_data_source_block 1
_cod_depositor_comments
;
The following automatic conversions were performed:

'_exptl_absorpt_correction_type' value 'Multi-scan' changed to
'multi-scan' according to
/home/saulius/struct/CIF-dictionaries/cif_core.dic dictionary named
'cif_core.dic' version 2.4.2 from 2011-04-26.

Automatic conversion script
Id: cif_fix_values 1891 2012-01-12 08:04:46Z andrius 
;
_cod_database_code 7209229

loop_
_symmetry_equiv_pos_as_xyz
'x, y, z'
'-x, -y, -z'

loop_
_atom_site_label
_atom_site_type_symbol
_atom_site_fract_x
_atom_site_fract_y
_atom_site_fract_z
_atom_site_U_iso_or_equiv
_atom_site_adp_type
_atom_site_occupancy
_atom_site_symmetry_multiplicity
_atom_site_calc_flag
_atom_site_refinement_flags
Zn1 Zn 0.49320(3) 0.22647(3) 0.149737(19) 0.03132(12) Uani 1 1 d .
O1W O 1.0370(2) 0.2312(2) 0.31042(14) 0.0486(5) Uani 1 1 d .
H1WA H 1.0335 0.2281 0.2533 0.058 Uiso 1 1 d R
H2WB H 1.0627 0.3206 0.3419 0.058 Uiso 1 1 d R
O1 O 0.3523(2) 0.3265(3) 0.07479(15) 0.0537(6) Uani 1 1 d .
N1 N 0.5743(2) 0.3720(2) 0.27950(15) 0.0314(5) Uani 1 1 d .
C1 C 0.5054(3) 0.4961(3) 0.31711(19) 0.0359(6) Uani 1 1 d .
H1A H 0.4214 0.5251 0.2813 0.043 Uiso 1 1 calc R
N2 N 0.8737(2) 0.3534(2) 0.47156(14) 0.0311(5) Uani 1 1 d .
H2B H 0.9381 0.3079 0.4389 0.037 Uiso 1 1 calc R
C2 C 0.6931(3) 0.3323(3) 0.33364(18) 0.0314(5) Uani 1 1 d .
H2A H 0.7414 0.2463 0.3087 0.038 Uiso 1 1 calc R
O2 O 0.6490(2) 0.1618(2) 0.07199(13) 0.0429(5) Uani 1 1 d .
N3 N 1.0900(2) 0.1781(2) 0.52406(14) 0.0276(4) Uani 1 1 d .
O3 O 0.7727(2) 0.0715(2) 0.18492(13) 0.0452(5) Uani 1 1 d .
C3 C 0.5545(3) 0.5815(3) 0.4066(2) 0.0390(6) Uani 1 1 d .
H3A H 0.5046 0.6671 0.4299 0.047 Uiso 1 1 calc R
N4 N 1.2379(2) 0.0322(2) 0.39055(15) 0.0343(5) Uani 1 1 d .
H4B H 1.1683 0.0953 0.3864 0.041 Uiso 1 1 calc R
C4 C 0.6777(3) 0.5401(3) 0.46150(19) 0.0342(6) Uani 1 1 d .
H4A H 0.7125 0.5971 0.5220 0.041 Uiso 1 1 calc R
O4 O 0.2000(2) 0.3254(2) 0.17631(15) 0.0525(5) Uani 1 1 d .
O5 O 0.8341(2) 0.4392(2) 0.62095(13) 0.0478(5) Uani 1 1 d .
C5 C 0.7483(3) 0.4110(3) 0.42404(17) 0.0287(5) Uani 1 1 d .
N5 N 1.4205(2) 0.0490(2) 0.19431(14) 0.0315(5) Uani 1 1 d .
O6 O 1.3520(2) -0.1078(2) 0.48402(14) 0.0456(5) Uani 1 1 d .
C6 C 0.9024(3) 0.3628(3) 0.56356(17) 0.0321(6) Uani 1 1 d .
C7 C 1.0271(3) 0.2656(3) 0.59162(17) 0.0302(5) Uani 1 1 d .
C8 C 1.0690(3) 0.2679(3) 0.68446(19) 0.0427(7) Uani 1 1 d .
H8A H 1.0243 0.3320 0.7298 0.051 Uiso 1 1 calc R
C9 C 1.1787(3) 0.1730(4) 0.7084(2) 0.0481(7) Uani 1 1 d .
H9A H 1.2088 0.1718 0.7702 0.058 Uiso 1 1 calc R
C10 C 1.2428(3) 0.0802(3) 0.63913(19) 0.0404(6) Uani 1 1 d .
H10A H 1.3157 0.0142 0.6532 0.049 Uiso 1 1 calc R
C11 C 1.1967(3) 0.0873(3) 0.54841(17) 0.0292(5) Uani 1 1 d .
C12 C 1.2698(3) -0.0076(3) 0.47142(18) 0.0311(5) Uani 1 1 d .
C13 C 1.3085(3) -0.0206(3) 0.31233(18) 0.0314(5) Uani 1 1 d .
C14 C 1.3532(3) 0.0840(3) 0.26912(17) 0.0313(5) Uani 1 1 d .
H14A H 1.3352 0.1839 0.2936 0.038 Uiso 1 1 calc R
C15 C 1.3324(3) -0.1697(3) 0.27463(19) 0.0378(6) Uani 1 1 d .
H15A H 1.3022 -0.2436 0.3007 0.045 Uiso 1 1 calc R
C16 C 1.4025(3) -0.2056(3) 0.19705(19) 0.0406(6) Uani 1 1 d .
H16A H 1.4207 -0.3047 0.1707 0.049 Uiso 1 1 calc R
C17 C 1.4453(3) -0.0953(3) 0.15880(18) 0.0357(6) Uani 1 1 d .
H17A H 1.4928 -0.1214 0.1069 0.043 Uiso 1 1 calc R
C18 C 0.2259(3) 0.3557(3) 0.1059(2) 0.0393(6) Uani 1 1 d .
C19 C 0.1102(3) 0.4314(3) 0.05036(18) 0.0351(6) Uani 1 1 d .
C20 C 0.1383(3) 0.4673(3) -0.0292(2) 0.0413(7) Uani 1 1 d .
H20A H 0.2312 0.4459 -0.0491 0.050 Uiso 1 1 calc R
C21 C 0.0280(3) 0.5352(3) -0.07966(19) 0.0402(6) Uani 1 1 d .
H21A H 0.0475 0.5583 -0.1333 0.048 Uiso 1 1 calc R
C22 C 0.7604(3) 0.0953(3) 0.10732(18) 0.0331(6) Uani 1 1 d .
C23 C 0.8833(3) 0.0458(3) 0.05021(17) 0.0289(5) Uani 1 1 d .
C24 C 0.9877(3) -0.0541(3) 0.07604(17) 0.0330(6) Uani 1 1 d .
H24A H 0.9793 -0.0903 0.1272 0.040 Uiso 1 1 calc R
C25 C 1.1029(3) -0.0993(3) 0.02614(17) 0.0319(6) Uani 1 1 d .
H25A H 1.1720 -0.1660 0.0437 0.038 Uiso 1 1 calc R

loop_
_atom_site_aniso_label
_atom_site_aniso_U_11
_atom_site_aniso_U_22
_atom_site_aniso_U_33
_atom_site_aniso_U_23
_atom_site_aniso_U_13
_atom_site_aniso_U_12
Zn1 0.02674(17) 0.0430(2) 0.03007(18) 0.01744(13) 0.00814(12) 0.01601(12)
O1W 0.0412(11) 0.0656(14) 0.0449(12) 0.0213(10) 0.0120(9) 0.0189(10)
O1 0.0368(11) 0.0743(15) 0.0617(14) 0.0396(12) 0.0058(10) 0.0253(10)
N1 0.0272(11) 0.0326(11) 0.0381(12) 0.0145(9) 0.0073(9) 0.0102(9)
C1 0.0311(14) 0.0334(14) 0.0468(16) 0.0161(12) 0.0074(12) 0.0124(11)
N2 0.0253(11) 0.0364(12) 0.0317(11) 0.0083(9) 0.0061(9) 0.0097(9)
C2 0.0271(13) 0.0317(13) 0.0374(14) 0.0105(11) 0.0081(11) 0.0117(10)
O2 0.0317(10) 0.0632(13) 0.0410(11) 0.0201(9) 0.0153(8) 0.0233(9)
N3 0.0239(10) 0.0297(11) 0.0297(11) 0.0099(9) 0.0032(8) 0.0002(8)
O3 0.0438(11) 0.0630(13) 0.0348(11) 0.0162(9) 0.0176(9) 0.0234(9)
C3 0.0372(15) 0.0275(13) 0.0549(18) 0.0110(12) 0.0144(13) 0.0142(11)
N4 0.0338(12) 0.0377(12) 0.0391(12) 0.0188(10) 0.0137(10) 0.0152(9)
C4 0.0364(14) 0.0275(13) 0.0387(14) 0.0059(11) 0.0104(11) 0.0045(10)
O4 0.0487(12) 0.0658(14) 0.0491(13) 0.0294(11) 0.0021(10) 0.0200(10)
O5 0.0492(12) 0.0562(13) 0.0374(11) 0.0062(9) 0.0142(9) 0.0202(10)
C5 0.0232(12) 0.0287(12) 0.0376(14) 0.0123(11) 0.0089(10) 0.0054(9)
N5 0.0261(11) 0.0403(12) 0.0307(11) 0.0137(9) 0.0044(9) 0.0099(9)
O6 0.0496(12) 0.0411(11) 0.0521(12) 0.0208(9) 0.0109(10) 0.0195(9)
C6 0.0278(13) 0.0338(13) 0.0328(14) 0.0055(11) 0.0050(11) 0.0015(10)
C7 0.0260(12) 0.0335(13) 0.0310(13) 0.0090(11) 0.0034(10) 0.0000(10)
C8 0.0433(16) 0.0555(18) 0.0296(14) 0.0100(13) 0.0088(12) 0.0072(13)
C9 0.0500(18) 0.066(2) 0.0319(15) 0.0229(14) 0.0022(13) 0.0083(15)
C10 0.0379(15) 0.0485(16) 0.0407(16) 0.0240(13) 0.0035(12) 0.0069(12)
C11 0.0257(12) 0.0292(12) 0.0344(13) 0.0125(10) 0.0036(10) -0.0004(10)
C12 0.0262(13) 0.0315(13) 0.0387(14) 0.0156(11) 0.0042(11) 0.0019(10)
C13 0.0235(12) 0.0384(14) 0.0356(14) 0.0151(11) 0.0055(10) 0.0096(10)
C14 0.0279(13) 0.0327(13) 0.0356(14) 0.0114(11) 0.0072(11) 0.0091(10)
C15 0.0377(15) 0.0348(14) 0.0458(16) 0.0181(12) 0.0084(12) 0.0096(11)
C16 0.0450(16) 0.0325(14) 0.0419(16) 0.0055(12) 0.0068(13) 0.0106(12)
C17 0.0338(14) 0.0439(15) 0.0285(13) 0.0076(11) 0.0047(11) 0.0121(11)
C18 0.0353(15) 0.0381(15) 0.0423(16) 0.0131(12) -0.0039(12) 0.0097(11)
C19 0.0328(14) 0.0303(13) 0.0376(15) 0.0074(11) -0.0055(11) 0.0087(11)
C20 0.0340(14) 0.0440(16) 0.0466(16) 0.0147(13) 0.0039(12) 0.0173(12)
C21 0.0405(16) 0.0436(16) 0.0381(15) 0.0160(12) 0.0017(12) 0.0155(12)
C22 0.0288(13) 0.0389(14) 0.0310(14) 0.0052(11) 0.0090(11) 0.0075(11)
C23 0.0215(12) 0.0341(13) 0.0284(13) 0.0032(10) 0.0042(10) 0.0060(10)
C24 0.0312(13) 0.0412(15) 0.0288(13) 0.0116(11) 0.0070(11) 0.0072(11)
C25 0.0275(13) 0.0366(14) 0.0303(13) 0.0070(11) 0.0036(10) 0.0115(10)

loop_
_atom_type_symbol
_atom_type_description
_atom_type_scat_dispersion_real
_atom_type_scat_dispersion_imag
_atom_type_scat_source
C C 0.0033 0.0016 'International Tables Vol C Tables 4.2.6.8 and 6.1.1.4'
H H 0.0000 0.0000 'International Tables Vol C Tables 4.2.6.8 and 6.1.1.4'
N N 0.0061 0.0033 'International Tables Vol C Tables 4.2.6.8 and 6.1.1.4'
O O 0.0106 0.0060 'International Tables Vol C Tables 4.2.6.8 and 6.1.1.4'
Zn Zn 0.2839 1.4301 'International Tables Vol C Tables 4.2.6.8 and 6.1.1.4'

loop_
_geom_angle_atom_site_label_1
_geom_angle_atom_site_label_2
_geom_angle_atom_site_label_3
_geom_angle
_geom_angle_site_symmetry_1
_geom_angle_site_symmetry_3
O1 Zn1 O2 102.97(8) . .
O1 Zn1 N5 121.56(9) . 1_455
O2 Zn1 N5 109.48(8) . 1_455
O1 Zn1 N1 110.07(9) . .
O2 Zn1 N1 115.04(8) . .
N5 Zn1 N1 98.37(8) 1_455 .
C18 O1 Zn1 113.19(18) . .
C2 N1 C1 117.1(2) . .
C2 N1 Zn1 118.17(16) . .
C1 N1 Zn1 124.36(17) . .
N1 C1 C3 122.5(2) . .
C6 N2 C5 126.1(2) . .
N1 C2 C5 123.9(2) . .
C22 O2 Zn1 115.75(16) . .
C7 N3 C11 117.6(2) . .
C1 C3 C4 120.0(2) . .
C12 N4 C13 125.7(2) . .
C3 C4 C5 118.1(2) . .
C2 C5 C4 118.4(2) . .
C2 C5 N2 116.7(2) . .
C4 C5 N2 124.9(2) . .
C14 N5 C17 118.1(2) . .
C14 N5 Zn1 116.08(17) . 1_655
C17 N5 Zn1 125.60(18) . 1_655
O5 C6 N2 124.9(2) . .
O5 C6 C7 121.0(2) . .
N2 C6 C7 114.1(2) . .
N3 C7 C8 123.1(2) . .
N3 C7 C6 117.5(2) . .
C8 C7 C6 119.4(2) . .
C7 C8 C9 118.6(3) . .
C10 C9 C8 119.0(3) . .
C9 C10 C11 118.7(3) . .
N3 C11 C10 123.1(2) . .
N3 C11 C12 116.9(2) . .
C10 C11 C12 120.1(2) . .
O6 C12 N4 124.6(2) . .
O6 C12 C11 121.7(2) . .
N4 C12 C11 113.7(2) . .
C14 C13 C15 118.2(2) . .
C14 C13 N4 117.3(2) . .
C15 C13 N4 124.4(2) . .
N5 C14 C13 123.4(2) . .
C16 C15 C13 118.2(2) . .
C17 C16 C15 120.3(2) . .
N5 C17 C16 121.8(2) . .
O4 C18 O1 122.8(2) . .
O4 C18 C19 121.2(3) . .
O1 C18 C19 116.0(3) . .
C20 C19 C21 119.3(2) . 2_565
C20 C19 C18 121.8(2) . .
C21 C19 C18 118.9(3) 2_565 .
C19 C20 C21 120.3(3) . .
C19 C21 C20 120.4(3) 2_565 .
O3 C22 O2 123.9(2) . .
O3 C22 C23 118.8(2) . .
O2 C22 C23 117.3(2) . .
C25 C23 C24 119.4(2) 2_755 .
C25 C23 C22 121.6(2) 2_755 .
C24 C23 C22 119.0(2) . .
C25 C24 C23 120.3(2) . .
C24 C25 C23 120.4(2) . 2_755

loop_
_geom_bond_atom_site_label_1
_geom_bond_atom_site_label_2
_geom_bond_distance
_geom_bond_site_symmetry_2
Zn1 O1 1.9462(18) .
Zn1 O2 1.9606(17) .
Zn1 N5 2.063(2) 1_455
Zn1 N1 2.084(2) .
O1 C18 1.292(3) .
N1 C2 1.339(3) .
N1 C1 1.345(3) .
C1 C3 1.376(4) .
N2 C6 1.349(3) .
N2 C5 1.408(3) .
C2 C5 1.378(4) .
O2 C22 1.283(3) .
N3 C7 1.335(3) .
N3 C11 1.341(3) .
O3 C22 1.234(3) .
C3 C4 1.378(4) .
N4 C12 1.350(3) .
N4 C13 1.408(3) .
C4 C5 1.389(3) .
O4 C18 1.221(3) .
O5 C6 1.220(3) .
N5 C14 1.333(3) .
N5 C17 1.342(3) .
N5 Zn1 2.063(2) 1_655
O6 C12 1.219(3) .
C6 C7 1.508(3) .
C7 C8 1.383(4) .
C8 C9 1.384(4) .
C9 C10 1.380(4) .
C10 C11 1.381(4) .
C11 C12 1.511(4) .
C13 C14 1.386(4) .
C13 C15 1.385(4) .
C15 C16 1.384(4) .
C16 C17 1.373(4) .
C18 C19 1.509(3) .
C19 C20 1.383(4) .
C19 C21 1.384(4) 2_565
C20 C21 1.394(4) .
C21 C19 1.384(4) 2_565
C22 C23 1.504(3) .
C23 C25 1.387(4) 2_755
C23 C24 1.395(3) .
C24 C25 1.376(3) .
C25 C23 1.387(4) 2_755
